data_4316549
loop_
_publ_author_name
'Hamdi Ben Yahia'
'Etienne Gaudin'
'Khalid Boulahya'
'Jacques Darriet'
'Won-Joon Son'
'Myung-Hwan Whangbo'

_publ_section_title
;
 Synthesis and Characterization of the Crystal Structure and Magnetic
 Properties of the Ternary Manganese Vanadate NaMnVO4
;
_journal_name_full 'Inorganic Chemistry'
_journal_page_first 8578
_journal_page_last 8582
_journal_paper_doi 10.1021/ic101180h
_journal_volume 49
_journal_year 2010
_chemical_formula_moiety 'Mn Na O4 V'
_chemical_formula_sum 'Mn Na O4 V'
_chemical_formula_weight 192.9
_chemical_name_systematic ' ?'
_space_group_IT_number 62
_symmetry_cell_setting orthorhombic
_symmetry_space_group_name_Hall '-P 2ac 2n'
_symmetry_space_group_name_H-M 'P n m a'
_cell_angle_alpha 90
_cell_angle_beta 90
_cell_angle_gamma 90
_cell_formula_units_Z 4
_cell_length_a 9.563(1)
_cell_length_b 6.882(1)
_cell_length_c 5.316(1)
_cell_measurement_temperature 293(1)
_cell_volume 349.86(9)
_computing_publication_material '(Jana2000; Petricek and Dusek, 2000)'
_computing_structure_refinement '(Jana2000; Petricek and Dusek, 2000)'
_diffrn_ambient_temperature 293(1)
_diffrn_measured_fraction_theta_full 0.97
_diffrn_measurement_device_type 'Nonius CCD'
_diffrn_measurement_method '/f scans + /w scans'
_diffrn_radiation_type 'Mo K\a'
_diffrn_radiation_wavelength 0.71069
_diffrn_reflns_av_R_equivalents 0.0955
_diffrn_reflns_av_sigmaI/netI 0.0497
_diffrn_reflns_limit_h_max 17
_diffrn_reflns_limit_h_min -16
_diffrn_reflns_limit_k_max 12
_diffrn_reflns_limit_k_min -12
_diffrn_reflns_limit_l_max 9
_diffrn_reflns_limit_l_min -9
_diffrn_reflns_number 11788
_diffrn_reflns_theta_full 39.98
_diffrn_reflns_theta_max 39.98
_diffrn_reflns_theta_min 11.67
_exptl_absorpt_coefficient_mu 6.249
_exptl_absorpt_correction_T_max 0.846
_exptl_absorpt_correction_T_min 0.605
_exptl_absorpt_correction_type gaussian
_exptl_absorpt_process_details '(Jana2000; Petricek and Dusek, 2000)'
_exptl_crystal_colour yellow
_exptl_crystal_density_diffrn 3.6604
_exptl_crystal_description block
_exptl_crystal_F_000 364
_exptl_crystal_size_max 0.065
_exptl_crystal_size_mid 0.029
_exptl_crystal_size_min 0.019
_refine_diff_density_max 1.40
_refine_diff_density_min -1.41
_refine_ls_extinction_coef 0.32(6)
_refine_ls_extinction_method 'B-C type 1 Gaussian isotropic (Becker & Coppens, 1974)'
_refine_ls_goodness_of_fit_gt 1.04
_refine_ls_goodness_of_fit_ref 1.00
_refine_ls_number_parameters 41
_refine_ls_number_reflns 1114
_refine_ls_R_factor_all 0.0584
_refine_ls_R_factor_gt 0.0304
_refine_ls_shift/su_max 0.0008
_refine_ls_shift/su_mean 0.0000
_refine_ls_structure_factor_coef Fsqd
_refine_ls_weighting_details w=1/(\s^2^(I)+0.000676I^2^)
_refine_ls_weighting_scheme sigma
_refine_ls_wR_factor_gt 0.0538
_refine_ls_wR_factor_ref 0.0615
_reflns_number_gt 807
_reflns_number_total 1114
_reflns_threshold_expression I>2\s(I)
_cod_data_source_file ic101180h_si_002.cif
_cod_data_source_block (I)
_cod_depositor_comments
;
The following automatic conversions were performed:

'_exptl_absorpt_correction_type' value 'Gaussian' changed to
'gaussian' according to the built-in table from CIF Core dictionary
named 'cif_core.dic' version 2.4.1 from 2010-06-29.

Automatic conversion script
Id: cif_fix_values 1646 2011-03-28 12:23:43Z adriana 
;
_cod_original_cell_volume 349.85(9)
_cod_original_formula_sum 'Mn1 Na1 O4 V1'
_cod_database_code 4316549

loop_
_symmetry_equiv_pos_site_id
_symmetry_equiv_pos_as_xyz
1 x,y,z
2 1/2+x,y,1/2-z
3 1/2-x,1/2+y,1/2+z
4 -x,1/2+y,-z
5 -x,-y,-z
6 1/2-x,-y,1/2+z
7 1/2+x,1/2-y,1/2-z
8 x,1/2-y,z

loop_
_atom_site_label
_atom_site_type_symbol
_atom_site_fract_x
_atom_site_fract_y
_atom_site_fract_z
_atom_site_adp_type
_atom_site_U_iso_or_equiv
_atom_site_symmetry_multiplicity
_atom_site_occupancy
_atom_site_calc_flag
_atom_site_refinement_flags
_atom_site_disorder_assembly
_atom_site_disorder_group
Na Na 0.14622(12) -0.25 0.51349(15) Uani 0.0161(2) 4 1 d . . .
Mn Mn 0.5 0 0.5 Uani 0.01109(8) 4 1 d . . .
V V 0.18090(3) 0.25 0.52042(5) Uani 0.00618(7) 4 1 d . . .
O1 O 0.36336(15) 0.25 0.5585(3) Uani 0.0100(3) 4 1 d . . .
O2 O 0.12308(15) 0.25 0.2112(3) Uani 0.0121(4) 4 1 d . . .
O3 O 0.11606(11) 0.44536(16) 0.67228(18) Uani 0.0138(3) 8 1 d . . .

loop_
_atom_site_aniso_label
_atom_site_aniso_type_symbol
_atom_site_aniso_U_11
_atom_site_aniso_U_22
_atom_site_aniso_U_33
_atom_site_aniso_U_12
_atom_site_aniso_U_13
_atom_site_aniso_U_23
Na Na 0.0203(5) 0.0147(4) 0.0133(4) 0 -0.0016(3) 0
Mn Mn 0.01081(14) 0.01176(14) 0.01071(13) 0.00417(9) -0.00400(10) -0.00392(10)
V V 0.00513(13) 0.00745(13) 0.00595(13) 0 0.00037(10) 0
O1 O 0.0070(6) 0.0099(6) 0.0132(6) 0 0.0001(5) 0
O2 O 0.0112(7) 0.0154(6) 0.0096(6) 0 -0.0017(5) 0
O3 O 0.0165(5) 0.0121(4) 0.0127(4) 0.0033(4) 0.0054(4) -0.0007(3)

loop_
_atom_type_symbol
_atom_type_scat_dispersion_real
_atom_type_scat_dispersion_imag
_atom_type_scat_source
Na 0.036 0.025 'International Tables Vol C Tables  4.2.6.8 and 6.1.1.1'
Mn 0.337 0.728 'International Tables Vol C Tables  4.2.6.8 and 6.1.1.1'
V 0.301 0.529 'International Tables Vol C Tables  4.2.6.8 and 6.1.1.1'
O 0.011 0.006 'International Tables Vol C Tables  4.2.6.8 and 6.1.1.1'

loop_
_geom_angle_atom_site_label_1
_geom_angle_atom_site_label_2
_geom_angle_atom_site_label_3
_geom_angle_site_symmetry_1
_geom_angle_site_symmetry_2
_geom_angle_site_symmetry_3
_geom_angle
_geom_angle_publ_flag
O1 Na O1 6_554 . 6_555 176.02(7) yes
O1 Na O2 6_554 . 5_556 117.44(6) yes
O1 Na O2 6_554 . 6_555 117.64(6) yes
O1 Na O3 6_554 . 1_545 111.43(3) yes
O1 Na O3 6_554 . 8_555 111.43(3) yes
O1 Na O1 6_555 . 6_554 176.02(7) yes
O1 Na O2 6_555 . 5_556 58.58(4) yes
O1 Na O2 6_555 . 6_555 66.33(5) yes
O1 Na O3 6_555 . 1_545 68.02(3) yes
O1 Na O3 6_555 . 8_555 68.02(3) yes
O2 Na O2 5_556 . 6_555 124.92(5) yes
O2 Na O3 5_556 . 1_545 72.96(4) yes
O2 Na O3 5_556 . 8_555 72.96(4) yes
O2 Na O2 6_555 . 5_556 124.92(5) yes
O2 Na O3 6_555 . 1_545 87.42(4) yes
O2 Na O3 6_555 . 8_555 87.42(4) yes
O3 Na O3 1_545 . 8_555 133.90(5) yes
O3 Na O3 8_555 . 1_545 133.90(5) yes
O1 Mn O1 . . 5_656 180 yes
O1 Mn O2 . . 2_555 78.02(4) yes
O1 Mn O2 . . 6_555 101.98(4) yes
O1 Mn O3 . . 3_544 86.73(5) yes
O1 Mn O3 . . 7_556 93.27(5) yes
O1 Mn O1 5_656 . . 180 yes
O1 Mn O2 5_656 . 2_555 101.98(4) yes
O1 Mn O2 5_656 . 6_555 78.02(4) yes
O1 Mn O3 5_656 . 3_544 93.27(5) yes
O1 Mn O3 5_656 . 7_556 86.73(5) yes
O2 Mn O2 2_555 . 6_555 180 yes
O2 Mn O3 2_555 . 3_544 89.96(4) yes
O2 Mn O3 2_555 . 7_556 90.04(4) yes
O2 Mn O2 6_555 . 2_555 180 yes
O2 Mn O3 6_555 . 3_544 90.04(4) yes
O2 Mn O3 6_555 . 7_556 89.96(4) yes
O3 Mn O3 3_544 . 7_556 180 yes
O3 Mn O3 7_556 . 3_544 180 yes
O1 V O2 . . . 115.22(7) yes
O1 V O3 . . . 108.06(5) yes
O1 V O3 . . 8_555 108.06(5) yes
O2 V O3 . . . 109.66(4) yes
O2 V O3 . . 8_555 109.66(4) yes
O3 V O3 . . 8_555 105.74(5) yes
O3 V O3 8_555 . . 105.74(5) yes

loop_
_geom_bond_atom_site_label_1
_geom_bond_atom_site_label_2
_geom_bond_site_symmetry_1
_geom_bond_site_symmetry_2
_geom_bond_distance
_geom_bond_publ_flag
Na O1 . 6_554 2.4203(16) yes
Na O1 . 6_555 2.8989(16) yes
Na O2 . 5_556 2.9620(18) yes
Na O2 . 6_555 2.4439(18) yes
Na O3 . 1_545 2.2784(11) yes
Na O3 . 8_555 2.2784(11) yes
Mn O1 . . 2.1828(9) yes
Mn O1 . 5_656 2.1828(9) yes
Mn O2 . 2_555 2.3678(10) yes
Mn O2 . 6_555 2.3678(10) yes
Mn O3 . 3_544 2.0996(10) yes
Mn O3 . 7_556 2.0996(10) yes
V O1 . . 1.7566(15) yes
V O2 . . 1.7341(14) yes
V O3 . . 1.6864(11) yes
V O3 . 8_555 1.6864(11) yes
O1 O2 . . 2.948(2) yes
O1 O2 . 2_555 2.868(2) yes
O1 O3 . . 2.7868(17) yes
O1 O3 . 6_564 2.9411(14) yes
O1 O3 . 3_544 2.9411(14) yes
O1 O3 . 8_555 2.7868(17) yes
O2 O3 . . 2.7963(15) yes
O2 O3 . 8_555 2.7963(15) yes
O3 O3 . 5_566 2.9745(15) yes
O3 O3 . 8_555 2.6890(15) yes
